data_4064625
loop_
_publ_author_name
'Wu, Jianguo'
'Hazari, Nilay'
'Incarvito, Christopher D.'

_publ_section_title
;
 Synthesis, Properties, and Reactivity with Carbon Dioxide of
 (allyl)2Ni(L) Complexes
;
_journal_issue 11
_journal_name_full Organometallics
_journal_page_first 3142
_journal_paper_doi 10.1021/om2002238
_journal_volume 30
_journal_year 2011
_chemical_formula_moiety 'Ni O2 N2 C36 H50'
_chemical_formula_sum 'C36 H50 N2 Ni O2'
_chemical_formula_weight 601.50
_space_group_IT_number 2
_symmetry_cell_setting triclinic
_symmetry_Int_Tables_number 2
_symmetry_space_group_name_Hall '-P 1'
_symmetry_space_group_name_H-M 'P -1'
_atom_sites_solution_hydrogens geom
_atom_sites_solution_primary direct
_atom_sites_solution_secondary difmap
_cell_angle_alpha 74.343(3)
_cell_angle_beta 87.610(3)
_cell_angle_gamma 80.908(3)
_cell_formula_units_Z 2
_cell_length_a 9.7202(13)
_cell_length_b 10.3997(13)
_cell_length_c 18.050(2)
_cell_measurement_reflns_used 16422
_cell_measurement_temperature 223
_cell_measurement_theta_max 27.54
_cell_measurement_theta_min 3.17
_cell_volume 1734.8(4)
_computing_cell_refinement PROCESS-AUTO
_computing_data_collection PROCESS-AUTO
_computing_data_reduction CrystalClear
_computing_molecular_graphics 'CrystalStructure 4.0'
_computing_publication_material 'CrystalStructure 4.0 (Rigaku, 2010)'
_computing_structure_refinement 'SHELXL97 (Sheldrick, 1997)'
_computing_structure_solution 'SIR2004 (Burla, et al., 2005)'
_diffrn_ambient_temperature 223
_diffrn_detector_area_resol_mean 6.849
_diffrn_measured_fraction_theta_full 0.993
_diffrn_measured_fraction_theta_max 0.993
_diffrn_measurement_device_type 'Rigaku Mercury275R CCD (SCX mini)'
_diffrn_measurement_method \w
_diffrn_radiation_type 'Mo K\a'
_diffrn_radiation_wavelength 0.71075
_diffrn_reflns_av_R_equivalents 0.0416
_diffrn_reflns_limit_h_max 12
_diffrn_reflns_limit_h_min -12
_diffrn_reflns_limit_k_max 13
_diffrn_reflns_limit_k_min -13
_diffrn_reflns_limit_l_max 23
_diffrn_reflns_limit_l_min -23
_diffrn_reflns_number 18116
_diffrn_reflns_theta_full 27.47
_diffrn_reflns_theta_max 27.47
_diffrn_standards_number 0
_exptl_absorpt_coefficient_mu 0.590
_exptl_absorpt_correction_T_max 0.915
_exptl_absorpt_correction_T_min 0.699
_exptl_absorpt_correction_type multi-scan
_exptl_absorpt_process_details 'Jacobson, R. (1998) Private communication'
_exptl_crystal_colour yellow
_exptl_crystal_density_diffrn 1.151
_exptl_crystal_density_method 'not measured'
_exptl_crystal_description block
_exptl_crystal_F_000 648.00
_exptl_crystal_size_max 0.25
_exptl_crystal_size_mid 0.18
_exptl_crystal_size_min 0.15
_refine_diff_density_max 0.350
_refine_diff_density_min -0.300
_refine_ls_extinction_method none
_refine_ls_goodness_of_fit_ref 1.073
_refine_ls_hydrogen_treatment mixed
_refine_ls_number_parameters 386
_refine_ls_number_reflns 7903
_refine_ls_number_restraints 0
_refine_ls_R_factor_gt 0.0525
_refine_ls_shift/su_max 0.001
_refine_ls_structure_factor_coef Fsqd
_refine_ls_weighting_details 'w = 1/[\s^2^(Fo^2^)+(0.0475P)^2^+0.4290P] where P=(Fo^2^+2Fc^2^)/3'
_refine_ls_weighting_scheme calc
_refine_ls_wR_factor_ref 0.1193
_reflns_number_gt 6252
_reflns_number_total 7903
_reflns_threshold_expression F^2^>2.0\s(F^2^)
_cod_data_source_file om2002238_si_002.cif
_cod_data_source_block COMPOUND_13
_cod_original_cell_volume 1734.9(4)
_cod_original_formula_sum 'Ni O2 N2 C36 H50'
_cod_database_code 4064625

loop_
_symmetry_equiv_pos_site_id
_symmetry_equiv_pos_as_xyz
1 +X,+Y,+Z
2 -X,-Y,-Z

loop_
_atom_site_label
_atom_site_type_symbol
_atom_site_fract_x
_atom_site_fract_y
_atom_site_fract_z
_atom_site_U_iso_or_equiv
_atom_site_adp_type
_atom_site_occupancy
_atom_site_symmetry_multiplicity
_atom_site_calc_flag
_atom_site_refinement_flags
Ni(1) Ni 0.04154(3) 0.31905(3) 0.247983(16) 0.03526(10) Uani 1.00 2 d .
O(1) O -0.00445(16) 0.17609(17) 0.21011(9) 0.0464(4) Uani 1.00 2 d .
O(38) O -0.1818(2) 0.10998(19) 0.28766(10) 0.0573(5) Uani 1.00 2 d .
N(1) N 0.31806(18) 0.31073(17) 0.17199(9) 0.0333(4) Uani 1.00 2 d .
N(39) N 0.33659(18) 0.20741(17) 0.29186(10) 0.0335(4) Uani 1.00 2 d .
C(1) C 0.2397(2) 0.2772(2) 0.23683(11) 0.0307(4) Uani 1.00 2 d .
C(2) C 0.4593(2) 0.2627(2) 0.18687(13) 0.0419(5) Uani 1.00 2 d .
C(3) C 0.4710(2) 0.1982(2) 0.26143(13) 0.0411(5) Uani 1.00 2 d .
C(4) C 0.2666(2) 0.3956(2) 0.09756(12) 0.0365(5) Uani 1.00 2 d .
C(5) C 0.2198(3) 0.3350(2) 0.04465(13) 0.0415(5) Uani 1.00 2 d .
C(6) C 0.1767(3) 0.4206(3) -0.02721(14) 0.0556(7) Uani 1.00 2 d .
C(7) C 0.1818(3) 0.5578(3) -0.04473(15) 0.0626(8) Uani 1.00 2 d .
C(8) C 0.2301(3) 0.6128(3) 0.00807(15) 0.0566(7) Uani 1.00 2 d .
C(9) C 0.2722(3) 0.5339(2) 0.08137(13) 0.0431(5) Uani 1.00 2 d .
C(10) C 0.2215(3) 0.1833(2) 0.06252(14) 0.0472(6) Uani 1.00 2 d .
C(11) C 0.3649(3) 0.1128(3) 0.0452(2) 0.0666(8) Uani 1.00 2 d .
C(12) C 0.1101(3) 0.1421(3) 0.01989(18) 0.0642(8) Uani 1.00 2 d .
C(13) C 0.3244(3) 0.5974(3) 0.13959(16) 0.0573(7) Uani 1.00 2 d .
C(14) C 0.2377(4) 0.7340(3) 0.1387(2) 0.0824(10) Uani 1.00 2 d .
C(15) C 0.4786(4) 0.6108(4) 0.1264(3) 0.1023(13) Uani 1.00 2 d .
C(16) C 0.3049(2) 0.1547(2) 0.37269(12) 0.0357(5) Uani 1.00 2 d .
C(17) C 0.2554(3) 0.0301(2) 0.39548(13) 0.0434(5) Uani 1.00 2 d .
C(18) C 0.2259(3) -0.0173(3) 0.47374(15) 0.0589(7) Uani 1.00 2 d .
C(19) C 0.2478(4) 0.0519(3) 0.52565(15) 0.0667(8) Uani 1.00 2 d .
C(20) C 0.2996(3) 0.1726(3) 0.50159(14) 0.0562(7) Uani 1.00 2 d .
C(21) C 0.3281(3) 0.2281(2) 0.42417(13) 0.0428(5) Uani 1.00 2 d .
C(22) C 0.2437(3) -0.0539(3) 0.33944(15) 0.0512(6) Uani 1.00 2 d .
C(23) C 0.1343(3) -0.1475(3) 0.3627(2) 0.0723(9) Uani 1.00 2 d .
C(24) C 0.3860(3) -0.1362(3) 0.33079(19) 0.0684(8) Uani 1.00 2 d .
C(25) C 0.3872(3) 0.3603(3) 0.39921(15) 0.0495(6) Uani 1.00 2 d .
C(26) C 0.3176(4) 0.4650(3) 0.44006(19) 0.0736(9) Uani 1.00 2 d .
C(27) C 0.5449(3) 0.3368(4) 0.41223(19) 0.0712(8) Uani 1.00 2 d .
C(28) C 0.0512(3) 0.4836(3) 0.2806(2) 0.0573(7) Uani 1.00 2 d .
C(29) C -0.0673(3) 0.4269(3) 0.31211(15) 0.0483(6) Uani 1.00 2 d .
C(30) C -0.1597(3) 0.4138(3) 0.25862(17) 0.0499(6) Uani 1.00 2 d .
C(31) C -0.0768(3) 0.3554(4) 0.39611(16) 0.0774(10) Uani 1.00 2 d .
C(32) C -0.1018(2) 0.1037(2) 0.23390(13) 0.0407(5) Uani 1.00 2 d .
C(33) C -0.1082(3) 0.0018(3) 0.18738(16) 0.0578(7) Uani 1.00 2 d .
C(34) C -0.2219(3) -0.0844(3) 0.20831(17) 0.0543(7) Uani 1.00 2 d .
C(35) C -0.2099(4) -0.1898(3) 0.2833(2) 0.0796(10) Uani 1.00 2 d .
C(36) C -0.3276(4) -0.0666(4) 0.1614(2) 0.0827(10) Uani 1.00 2 d .
H(2) H 0.5324 0.2738 0.1510 0.050 Uiso 1.00 2 calc R
H(3) H 0.5537 0.1549 0.2883 0.049 Uiso 1.00 2 calc R
H(6) H 0.1436 0.3844 -0.0643 0.067 Uiso 1.00 2 calc R
H(7) H 0.1519 0.6137 -0.0933 0.075 Uiso 1.00 2 calc R
H(8) H 0.2351 0.7058 -0.0054 0.068 Uiso 1.00 2 calc R
H(10) H 0.2044 0.1495 0.1184 0.057 Uiso 1.00 2 calc R
H(11A) H 0.3631 0.0167 0.0551 0.080 Uiso 1.00 2 calc R
H(11B) H 0.4343 0.1275 0.0779 0.080 Uiso 1.00 2 calc R
H(11C) H 0.3881 0.1496 -0.0084 0.080 Uiso 1.00 2 calc R
H(12A) H 0.1239 0.1744 -0.0352 0.077 Uiso 1.00 2 calc R
H(12B) H 0.0185 0.1814 0.0335 0.077 Uiso 1.00 2 calc R
H(12C) H 0.1173 0.0444 0.0343 0.077 Uiso 1.00 2 calc R
H(13) H 0.3156 0.5357 0.1914 0.069 Uiso 1.00 2 calc R
H(14A) H 0.1413 0.7225 0.1503 0.099 Uiso 1.00 2 calc R
H(14B) H 0.2432 0.7963 0.0883 0.099 Uiso 1.00 2 calc R
H(14C) H 0.2735 0.7700 0.1771 0.099 Uiso 1.00 2 calc R
H(15A) H 0.4909 0.6684 0.0752 0.123 Uiso 1.00 2 calc R
H(15B) H 0.5327 0.5222 0.1313 0.123 Uiso 1.00 2 calc R
H(15C) H 0.5100 0.6504 0.1643 0.123 Uiso 1.00 2 calc R
H(18) H 0.1899 -0.0990 0.4911 0.071 Uiso 1.00 2 calc R
H(19) H 0.2275 0.0172 0.5779 0.080 Uiso 1.00 2 calc R
H(20) H 0.3160 0.2182 0.5380 0.067 Uiso 1.00 2 calc R
H(22) H 0.2169 0.0091 0.2886 0.061 Uiso 1.00 2 calc R
H(23A) H 0.0438 -0.0943 0.3658 0.087 Uiso 1.00 2 calc R
H(23B) H 0.1583 -0.2102 0.4125 0.087 Uiso 1.00 2 calc R
H(23C) H 0.1311 -0.1974 0.3247 0.087 Uiso 1.00 2 calc R
H(24A) H 0.4158 -0.1970 0.3803 0.082 Uiso 1.00 2 calc R
H(24B) H 0.4535 -0.0755 0.3123 0.082 Uiso 1.00 2 calc R
H(24C) H 0.3785 -0.1883 0.2943 0.082 Uiso 1.00 2 calc R
H(25) H 0.3700 0.3985 0.3433 0.059 Uiso 1.00 2 calc R
H(26A) H 0.3314 0.4293 0.4952 0.088 Uiso 1.00 2 calc R
H(26B) H 0.2187 0.4850 0.4287 0.088 Uiso 1.00 2 calc R
H(26C) H 0.3587 0.5471 0.4222 0.088 Uiso 1.00 2 calc R
H(27A) H 0.5897 0.2758 0.3831 0.085 Uiso 1.00 2 calc R
H(27B) H 0.5648 0.2973 0.4665 0.085 Uiso 1.00 2 calc R
H(27C) H 0.5799 0.4223 0.3952 0.085 Uiso 1.00 2 calc R
H(31A) H -0.0653 0.2587 0.4025 0.093 Uiso 1.00 2 calc R
H(31B) H -0.1671 0.3853 0.4158 0.093 Uiso 1.00 2 calc R
H(31C) H -0.0041 0.3762 0.4242 0.093 Uiso 1.00 2 calc R
H(33A) H -0.1191 0.0515 0.1330 0.069 Uiso 1.00 2 calc R
H(33B) H -0.0186 -0.0581 0.1928 0.069 Uiso 1.00 2 calc R
H(35A) H -0.2767 -0.2507 0.2848 0.096 Uiso 1.00 2 calc R
H(35B) H -0.2290 -0.1470 0.3249 0.096 Uiso 1.00 2 calc R
H(35C) H -0.1164 -0.2404 0.2889 0.096 Uiso 1.00 2 calc R
H(36A) H -0.3980 -0.1212 0.1750 0.099 Uiso 1.00 2 calc R
H(36B) H -0.3327 0.0006 0.1144 0.099 Uiso 1.00 2 calc R
H(28a) H 0.116(3) 0.488(3) 0.3115(16) 0.059(9) Uiso 1.00 2 d .
H(28b) H 0.039(3) 0.551(3) 0.2314(17) 0.069(9) Uiso 1.00 2 d .
H(30a) H -0.235(3) 0.362(3) 0.2737(15) 0.053(7) Uiso 1.00 2 d .
H(30b) H -0.167(3) 0.479(3) 0.2107(17) 0.067(9) Uiso 1.00 2 d .

loop_
_atom_site_aniso_label
_atom_site_aniso_U_11
_atom_site_aniso_U_22
_atom_site_aniso_U_33
_atom_site_aniso_U_12
_atom_site_aniso_U_13
_atom_site_aniso_U_23
Ni(1) 0.03132(16) 0.03789(17) 0.03290(16) -0.00399(11) 0.00367(11) -0.00450(12)
O(1) 0.0391(9) 0.0540(10) 0.0512(10) -0.0134(8) 0.0094(8) -0.0203(8)
O(38) 0.0645(12) 0.0608(12) 0.0522(11) -0.0226(9) 0.0220(9) -0.0203(9)
N(1) 0.0326(9) 0.0356(9) 0.0278(9) -0.0041(8) 0.0030(7) -0.0028(7)
N(39) 0.0331(9) 0.0353(10) 0.0291(9) -0.0039(8) 0.0022(7) -0.0045(8)
C(1) 0.0338(11) 0.0275(10) 0.0287(10) -0.0052(9) 0.0024(9) -0.0041(8)
C(2) 0.0299(11) 0.0519(14) 0.0401(13) -0.0054(10) 0.0079(10) -0.0076(11)
C(3) 0.0320(11) 0.0476(14) 0.0402(13) -0.0024(10) 0.0002(10) -0.0082(11)
C(4) 0.0355(11) 0.0392(12) 0.0269(10) -0.0018(9) 0.0056(9) 0.0012(9)
C(5) 0.0449(13) 0.0442(13) 0.0318(11) -0.0031(11) 0.0059(10) -0.0068(10)
C(6) 0.0720(18) 0.0578(16) 0.0318(12) -0.0005(14) -0.0040(12) -0.0079(12)
C(7) 0.084(2) 0.0535(16) 0.0340(13) 0.0076(15) -0.0007(14) 0.0056(12)
C(8) 0.0732(19) 0.0389(14) 0.0444(14) 0.0009(13) 0.0085(13) 0.0046(11)
C(9) 0.0469(14) 0.0386(13) 0.0383(12) -0.0069(10) 0.0083(11) -0.0019(10)
C(10) 0.0590(16) 0.0457(14) 0.0358(12) -0.0082(12) 0.0045(11) -0.0097(11)
C(11) 0.0602(18) 0.0496(16) 0.091(2) -0.0013(14) -0.0058(16) -0.0242(16)
C(12) 0.0610(18) 0.0676(19) 0.0696(19) -0.0125(15) 0.0038(15) -0.0265(16)
C(13) 0.0712(19) 0.0423(14) 0.0584(16) -0.0206(13) 0.0030(14) -0.0070(12)
C(14) 0.126(3) 0.0482(17) 0.075(2) -0.0197(19) 0.006(2) -0.0186(16)
C(15) 0.082(3) 0.093(3) 0.143(4) -0.049(2) 0.001(3) -0.031(3)
C(16) 0.0372(12) 0.0365(11) 0.0278(10) -0.0024(9) -0.0004(9) -0.0009(9)
C(17) 0.0476(14) 0.0388(13) 0.0368(12) -0.0048(11) 0.0013(11) 0.0008(10)
C(18) 0.0750(19) 0.0482(15) 0.0446(14) -0.0147(14) 0.0069(14) 0.0051(12)
C(19) 0.088(2) 0.0698(19) 0.0318(13) -0.0080(17) 0.0114(14) 0.0003(13)
C(20) 0.0725(19) 0.0620(17) 0.0325(13) -0.0063(14) -0.0010(12) -0.0122(12)
C(21) 0.0437(13) 0.0458(13) 0.0351(12) -0.0020(11) -0.0028(10) -0.0067(10)
C(22) 0.0619(17) 0.0404(13) 0.0488(14) -0.0120(12) -0.0055(13) -0.0042(11)
C(23) 0.0686(20) 0.0568(17) 0.092(2) -0.0183(15) -0.0080(18) -0.0139(17)
C(24) 0.074(2) 0.0623(18) 0.078(2) -0.0139(16) 0.0089(17) -0.0330(16)
C(25) 0.0580(16) 0.0488(14) 0.0439(14) -0.0121(12) -0.0060(12) -0.0130(11)
C(26) 0.085(2) 0.0597(18) 0.083(2) -0.0064(16) -0.0097(18) -0.0323(17)
C(27) 0.0615(19) 0.085(2) 0.075(2) -0.0232(17) -0.0039(16) -0.0279(18)
C(28) 0.0475(16) 0.0535(17) 0.076(2) -0.0046(13) 0.0068(16) -0.0290(17)
C(29) 0.0425(13) 0.0512(15) 0.0511(14) 0.0016(11) 0.0089(12) -0.0198(12)
C(30) 0.0372(14) 0.0524(16) 0.0548(16) 0.0020(12) 0.0050(12) -0.0111(13)
C(31) 0.0614(19) 0.119(3) 0.0464(16) 0.0012(19) 0.0104(14) -0.0228(18)
C(32) 0.0373(12) 0.0456(13) 0.0389(12) -0.0070(10) 0.0019(10) -0.0106(10)
C(33) 0.0568(16) 0.0691(18) 0.0570(16) -0.0207(14) 0.0141(13) -0.0287(14)
C(34) 0.0517(16) 0.0579(16) 0.0652(17) -0.0134(13) 0.0094(14) -0.0353(14)
C(35) 0.082(2) 0.066(2) 0.096(3) -0.0248(18) 0.0113(20) -0.0227(19)
C(36) 0.068(2) 0.103(3) 0.093(3) -0.0220(19) -0.0065(19) -0.049(2)

loop_
_atom_type_symbol
_atom_type_description
_atom_type_scat_dispersion_real
_atom_type_scat_dispersion_imag
_atom_type_scat_source
Ni Ni 0.339 1.112
;
International Tables for Crystallography
(1992, Vol. C, Tables 4.2.6.8 and 6.1.1.4)
;
O O 0.011 0.006
;
International Tables for Crystallography
(1992, Vol. C, Tables 4.2.6.8 and 6.1.1.4)
;
N N 0.006 0.003
;
International Tables for Crystallography
(1992, Vol. C, Tables 4.2.6.8 and 6.1.1.4)
;
C C 0.003 0.002
;
International Tables for Crystallography
(1992, Vol. C, Tables 4.2.6.8 and 6.1.1.4)
;
H H 0.000 0.000
;
International Tables for Crystallography
(1992, Vol. C, Table 6.1.1.4)
;

loop_
_geom_angle_atom_site_label_1
_geom_angle_atom_site_label_2
_geom_angle_atom_site_label_3
_geom_angle
_geom_angle_publ_flag
O(1) Ni(1) C(1) 96.07(8) yes
O(1) Ni(1) C(28) 168.65(10) yes
O(1) Ni(1) C(29) 130.74(9) yes
O(1) Ni(1) C(30) 97.79(11) yes
C(1) Ni(1) C(28) 94.30(11) yes
C(1) Ni(1) C(29) 129.78(11) yes
C(1) Ni(1) C(30) 164.97(11) yes
C(28) Ni(1) C(29) 41.65(12) yes
C(28) Ni(1) C(30) 71.45(13) yes
C(29) Ni(1) C(30) 40.07(12) yes
Ni(1) O(1) C(32) 127.71(16) yes
C(1) N(1) C(2) 111.47(16) yes
C(1) N(1) C(4) 125.62(17) yes
C(2) N(1) C(4) 122.69(17) yes
C(1) N(39) C(3) 111.65(17) yes
C(1) N(39) C(16) 124.40(17) yes
C(3) N(39) C(16) 123.90(17) yes
Ni(1) C(1) N(1) 128.26(14) yes
Ni(1) C(1) N(39) 128.55(14) yes
N(1) C(1) N(39) 103.19(16) yes
N(1) C(2) C(3) 107.09(19) yes
N(39) C(3) C(2) 106.60(18) yes
N(1) C(4) C(5) 118.98(19) yes
N(1) C(4) C(9) 117.6(2) yes
C(5) C(4) C(9) 123.38(19) yes
C(4) C(5) C(6) 116.6(2) yes
C(4) C(5) C(10) 122.17(19) yes
C(6) C(5) C(10) 121.2(2) yes
C(5) C(6) C(7) 121.1(3) yes
C(6) C(7) C(8) 120.5(2) yes
C(7) C(8) C(9) 121.5(2) yes
C(4) C(9) C(8) 116.9(2) yes
C(4) C(9) C(13) 122.45(19) yes
C(8) C(9) C(13) 120.6(2) yes
C(5) C(10) C(11) 110.6(2) yes
C(5) C(10) C(12) 114.17(20) yes
C(11) C(10) C(12) 109.1(2) yes
C(9) C(13) C(14) 112.3(2) yes
C(9) C(13) C(15) 110.8(3) yes
C(14) C(13) C(15) 110.7(3) yes
N(39) C(16) C(17) 118.0(2) yes
N(39) C(16) C(21) 118.78(20) yes
C(17) C(16) C(21) 123.19(20) yes
C(16) C(17) C(18) 116.4(2) yes
C(16) C(17) C(22) 122.1(2) yes
C(18) C(17) C(22) 121.4(2) yes
C(17) C(18) C(19) 121.8(3) yes
C(18) C(19) C(20) 120.3(2) yes
C(19) C(20) C(21) 121.1(3) yes
C(16) C(21) C(20) 117.1(2) yes
C(16) C(21) C(25) 122.7(2) yes
C(20) C(21) C(25) 120.2(3) yes
C(17) C(22) C(23) 113.4(2) yes
C(17) C(22) C(24) 109.7(2) yes
C(23) C(22) C(24) 109.9(2) yes
C(21) C(25) C(26) 112.7(2) yes
C(21) C(25) C(27) 111.2(2) yes
C(26) C(25) C(27) 109.4(3) yes
Ni(1) C(28) C(29) 69.75(19) yes
Ni(1) C(29) C(28) 68.60(19) yes
Ni(1) C(29) C(30) 73.32(18) yes
Ni(1) C(29) C(31) 115.42(20) yes
C(28) C(29) C(30) 115.1(3) yes
C(28) C(29) C(31) 122.0(3) yes
C(30) C(29) C(31) 121.3(3) yes
Ni(1) C(30) C(29) 66.60(15) yes
O(1) C(32) O(38) 126.6(3) yes
O(1) C(32) C(33) 112.1(2) yes
O(38) C(32) C(33) 121.3(2) yes
C(32) C(33) C(34) 116.6(2) yes
C(33) C(34) C(35) 117.7(3) yes
C(33) C(34) C(36) 120.6(3) yes
C(35) C(34) C(36) 121.7(3) yes
N(1) C(2) H(2) 126.450 yes
C(3) C(2) H(2) 126.457 yes
N(39) C(3) H(3) 126.695 yes
C(2) C(3) H(3) 126.709 yes
C(5) C(6) H(6) 119.458 yes
C(7) C(6) H(6) 119.442 yes
C(6) C(7) H(7) 119.736 yes
C(8) C(7) H(7) 119.727 yes
C(7) C(8) H(8) 119.282 yes
C(9) C(8) H(8) 119.261 yes
C(5) C(10) H(10) 107.581 yes
C(11) C(10) H(10) 107.585 yes
C(12) C(10) H(10) 107.587 yes
C(10) C(11) H(11A) 109.471 yes
C(10) C(11) H(11B) 109.474 yes
C(10) C(11) H(11C) 109.470 yes
H(11A) C(11) H(11B) 109.469 yes
H(11A) C(11) H(11C) 109.480 yes
H(11B) C(11) H(11C) 109.464 yes
C(10) C(12) H(12A) 109.471 yes
C(10) C(12) H(12B) 109.472 yes
C(10) C(12) H(12C) 109.471 yes
H(12A) C(12) H(12B) 109.464 yes
H(12A) C(12) H(12C) 109.481 yes
H(12B) C(12) H(12C) 109.468 yes
C(9) C(13) H(13) 107.631 yes
C(14) C(13) H(13) 107.638 yes
C(15) C(13) H(13) 107.628 yes
C(13) C(14) H(14A) 109.465 yes
C(13) C(14) H(14B) 109.467 yes
C(13) C(14) H(14C) 109.475 yes
H(14A) C(14) H(14B) 109.464 yes
H(14A) C(14) H(14C) 109.476 yes
H(14B) C(14) H(14C) 109.480 yes
C(13) C(15) H(15A) 109.472 yes
C(13) C(15) H(15B) 109.470 yes
C(13) C(15) H(15C) 109.472 yes
H(15A) C(15) H(15B) 109.471 yes
H(15A) C(15) H(15C) 109.471 yes
H(15B) C(15) H(15C) 109.470 yes
C(17) C(18) H(18) 119.073 yes
C(19) C(18) H(18) 119.088 yes
C(18) C(19) H(19) 119.844 yes
C(20) C(19) H(19) 119.859 yes
C(19) C(20) H(20) 119.424 yes
C(21) C(20) H(20) 119.434 yes
C(17) C(22) H(22) 107.892 yes
C(23) C(22) H(22) 107.890 yes
C(24) C(22) H(22) 107.891 yes
C(22) C(23) H(23A) 109.470 yes
C(22) C(23) H(23B) 109.465 yes
C(22) C(23) H(23C) 109.475 yes
H(23A) C(23) H(23B) 109.463 yes
H(23A) C(23) H(23C) 109.473 yes
H(23B) C(23) H(23C) 109.481 yes
C(22) C(24) H(24A) 109.473 yes
C(22) C(24) H(24B) 109.470 yes
C(22) C(24) H(24C) 109.471 yes
H(24A) C(24) H(24B) 109.480 yes
H(24A) C(24) H(24C) 109.469 yes
H(24B) C(24) H(24C) 109.464 yes
C(21) C(25) H(25) 107.786 yes
C(26) C(25) H(25) 107.776 yes
C(27) C(25) H(25) 107.779 yes
C(25) C(26) H(26A) 109.473 yes
C(25) C(26) H(26B) 109.467 yes
C(25) C(26) H(26C) 109.474 yes
H(26A) C(26) H(26B) 109.475 yes
H(26A) C(26) H(26C) 109.464 yes
H(26B) C(26) H(26C) 109.474 yes
C(25) C(27) H(27A) 109.464 yes
C(25) C(27) H(27B) 109.473 yes
C(25) C(27) H(27C) 109.471 yes
H(27A) C(27) H(27B) 109.469 yes
H(27A) C(27) H(27C) 109.469 yes
H(27B) C(27) H(27C) 109.481 yes
Ni(1) C(28) H(28a) 122.3(19) yes
Ni(1) C(28) H(28b) 100(2) yes
C(29) C(28) H(28a) 119.0(19) yes
C(29) C(28) H(28b) 116.6(18) yes
H(28a) C(28) H(28b) 118(3) yes
Ni(1) C(30) H(30a) 120.9(15) yes
Ni(1) C(30) H(30b) 98.6(17) yes
C(29) C(30) H(30a) 121.9(16) yes
C(29) C(30) H(30b) 117(2) yes
H(30a) C(30) H(30b) 118(2) yes
C(29) C(31) H(31A) 109.468 yes
C(29) C(31) H(31B) 109.468 yes
C(29) C(31) H(31C) 109.469 yes
H(31A) C(31) H(31B) 109.472 yes
H(31A) C(31) H(31C) 109.477 yes
H(31B) C(31) H(31C) 109.474 yes
C(32) C(33) H(33A) 108.148 yes
C(32) C(33) H(33B) 108.152 yes
C(34) C(33) H(33A) 108.156 yes
C(34) C(33) H(33B) 108.151 yes
H(33A) C(33) H(33B) 107.320 yes
C(34) C(35) H(35A) 109.462 yes
C(34) C(35) H(35B) 109.479 yes
C(34) C(35) H(35C) 109.471 yes
H(35A) C(35) H(35B) 109.475 yes
H(35A) C(35) H(35C) 109.466 yes
H(35B) C(35) H(35C) 109.475 yes
C(34) C(36) H(36A) 120.004 yes
C(34) C(36) H(36B) 119.996 yes
H(36A) C(36) H(36B) 120.000 yes

loop_
_geom_bond_atom_site_label_1
_geom_bond_atom_site_label_2
_geom_bond_distance
_geom_bond_publ_flag
Ni(1) O(1) 1.9136(20) yes
Ni(1) C(1) 1.921(2) yes
Ni(1) C(28) 1.970(4) yes
Ni(1) C(29) 1.985(3) yes
Ni(1) C(30) 2.072(3) yes
O(1) C(32) 1.290(3) yes
O(38) C(32) 1.227(3) yes
N(1) C(1) 1.364(3) yes
N(1) C(2) 1.396(3) yes
N(1) C(4) 1.453(2) yes
N(39) C(1) 1.369(2) yes
N(39) C(3) 1.395(3) yes
N(39) C(16) 1.452(3) yes
C(2) C(3) 1.333(3) yes
C(4) C(5) 1.403(4) yes
C(4) C(9) 1.398(3) yes
C(5) C(6) 1.398(3) yes
C(5) C(10) 1.520(4) yes
C(6) C(7) 1.384(4) yes
C(7) C(8) 1.368(5) yes
C(8) C(9) 1.394(3) yes
C(9) C(13) 1.524(4) yes
C(10) C(11) 1.530(4) yes
C(10) C(12) 1.530(5) yes
C(13) C(14) 1.530(4) yes
C(13) C(15) 1.531(5) yes
C(16) C(17) 1.404(3) yes
C(16) C(21) 1.397(4) yes
C(17) C(18) 1.399(3) yes
C(17) C(22) 1.522(4) yes
C(18) C(19) 1.368(5) yes
C(19) C(20) 1.380(5) yes
C(20) C(21) 1.395(3) yes
C(21) C(25) 1.522(4) yes
C(22) C(23) 1.525(4) yes
C(22) C(24) 1.532(4) yes
C(25) C(26) 1.532(5) yes
C(25) C(27) 1.531(4) yes
C(28) C(29) 1.406(4) yes
C(29) C(30) 1.393(4) yes
C(29) C(31) 1.504(4) yes
C(32) C(33) 1.529(4) yes
C(33) C(34) 1.504(4) yes
C(34) C(35) 1.489(4) yes
C(34) C(36) 1.317(5) yes
C(2) H(2) 0.940 yes
C(3) H(3) 0.940 yes
C(6) H(6) 0.940 yes
C(7) H(7) 0.940 yes
C(8) H(8) 0.940 yes
C(10) H(10) 0.990 yes
C(11) H(11A) 0.970 yes
C(11) H(11B) 0.970 yes
C(11) H(11C) 0.970 yes
C(12) H(12A) 0.970 yes
C(12) H(12B) 0.970 yes
C(12) H(12C) 0.970 yes
C(13) H(13) 0.990 yes
C(14) H(14A) 0.970 yes
C(14) H(14B) 0.970 yes
C(14) H(14C) 0.970 yes
C(15) H(15A) 0.970 yes
C(15) H(15B) 0.970 yes
C(15) H(15C) 0.970 yes
C(18) H(18) 0.940 yes
C(19) H(19) 0.940 yes
C(20) H(20) 0.940 yes
C(22) H(22) 0.990 yes
C(23) H(23A) 0.970 yes
C(23) H(23B) 0.970 yes
C(23) H(23C) 0.970 yes
C(24) H(24A) 0.970 yes
C(24) H(24B) 0.970 yes
C(24) H(24C) 0.970 yes
C(25) H(25) 0.990 yes
C(26) H(26A) 0.970 yes
C(26) H(26B) 0.970 yes
C(26) H(26C) 0.970 yes
C(27) H(27A) 0.970 yes
C(27) H(27B) 0.970 yes
C(27) H(27C) 0.970 yes
C(28) H(28a) 0.87(3) yes
C(28) H(28b) 0.97(3) yes
C(30) H(30a) 0.96(3) yes
C(30) H(30b) 0.94(3) yes
C(31) H(31A) 0.970 yes
C(31) H(31B) 0.970 yes
C(31) H(31C) 0.970 yes
C(33) H(33A) 0.980 yes
C(33) H(33B) 0.980 yes
C(35) H(35A) 0.970 yes
C(35) H(35B) 0.970 yes
C(35) H(35C) 0.970 yes
C(36) H(36A) 0.940 yes
C(36) H(36B) 0.940 yes

loop_
_geom_contact_atom_site_label_1
_geom_contact_atom_site_label_2
_geom_contact_distance
_geom_contact_publ_flag
_geom_contact_site_symmetry_2
Ni(1) O(38) 3.237(2) yes .
Ni(1) C(4) 3.417(2) yes .
Ni(1) C(16) 3.400(2) yes .
O(1) N(1) 3.598(3) yes .
O(1) C(10) 3.374(3) yes .
O(1) C(22) 3.553(3) yes .
O(38) C(30) 3.100(4) yes .
O(38) C(34) 2.854(4) yes .
O(38) C(35) 3.194(4) yes .
N(1) C(10) 2.916(3) yes .
N(1) C(11) 3.441(4) yes .
N(1) C(13) 2.889(3) yes .
N(1) C(15) 3.591(5) yes .
N(1) C(16) 3.553(3) yes .
N(39) C(4) 3.559(3) yes .
N(39) C(22) 2.896(3) yes .
N(39) C(24) 3.410(4) yes .
N(39) C(25) 2.918(4) yes .
C(1) C(5) 3.365(3) yes .
C(1) C(9) 3.354(3) yes .
C(1) C(10) 3.556(4) yes .
C(1) C(13) 3.526(3) yes .
C(1) C(17) 3.281(3) yes .
C(1) C(21) 3.407(3) yes .
C(1) C(22) 3.436(3) yes .
C(2) C(5) 3.388(3) yes .
C(2) C(9) 3.265(3) yes .
C(2) C(11) 3.551(5) yes .
C(2) C(13) 3.407(3) yes .
C(2) C(15) 3.521(5) yes .
C(2) C(16) 3.584(3) yes .
C(3) C(4) 3.583(3) yes .
C(3) C(17) 3.428(3) yes .
C(3) C(21) 3.267(3) yes .
C(3) C(24) 3.580(4) yes .
C(3) C(25) 3.369(4) yes .
C(3) C(27) 3.551(5) yes .
C(4) C(7) 2.742(3) yes .
C(4) C(11) 3.316(4) yes .
C(4) C(15) 3.421(5) yes .
C(5) C(8) 2.802(4) yes .
C(6) C(9) 2.799(4) yes .
C(6) C(11) 3.375(4) yes .
C(6) C(12) 2.957(4) yes .
C(8) C(14) 2.968(5) yes .
C(8) C(15) 3.284(5) yes .
C(16) C(19) 2.746(3) yes .
C(16) C(24) 3.283(4) yes .
C(16) C(27) 3.435(5) yes .
C(17) C(20) 2.802(4) yes .
C(18) C(21) 2.792(4) yes .
C(18) C(23) 2.939(5) yes .
C(18) C(24) 3.375(5) yes .
C(20) C(26) 2.973(4) yes .
C(20) C(27) 3.268(4) yes .
C(23) C(32) 3.573(4) yes .
C(30) C(32) 3.331(4) yes .
C(32) C(35) 3.268(4) yes .
C(32) C(36) 3.519(5) yes .
O(38) C(3) 3.372(3) yes 1_455
O(38) C(19) 3.421(3) yes 2_556
C(3) O(38) 3.372(3) yes 1_655
C(19) O(38) 3.421(3) yes 2_556
Ni(1) H(10) 3.4817 yes .
Ni(1) H(22) 3.3056 yes .
Ni(1) H(31A) 2.8762 yes .
Ni(1) H(31C) 3.3893 yes .
O(1) H(10) 2.5939 yes .
O(1) H(12B) 3.1726 yes .
O(1) H(22) 2.7203 yes .
O(1) H(23A) 3.3834 yes .
O(1) H(33A) 2.5335 yes .
O(1) H(33B) 2.5631 yes .
O(1) H(30a) 3.11(3) yes .
O(1) H(30b) 3.29(3) yes .
O(38) H(23A) 2.9117 yes .
O(38) H(31A) 3.2329 yes .
O(38) H(33A) 3.0327 yes .
O(38) H(33B) 3.0030 yes .
O(38) H(35B) 2.6822 yes .
O(38) H(35C) 3.5922 yes .
O(38) H(30a) 2.54(3) yes .
N(1) H(3) 3.1097 yes .
N(1) H(10) 2.5531 yes .
N(1) H(11B) 2.9497 yes .
N(1) H(13) 2.4539 yes .
N(1) H(15B) 3.1905 yes .
N(1) H(22) 3.5321 yes .
N(1) H(25) 3.5287 yes .
N(39) H(2) 3.1022 yes .
N(39) H(13) 3.3846 yes .
N(39) H(22) 2.5375 yes .
N(39) H(24B) 2.9116 yes .
N(39) H(25) 2.4784 yes .
N(39) H(27A) 3.2863 yes .
N(39) H(28a) 3.43(3) yes .
C(1) H(2) 3.1814 yes .
C(1) H(3) 3.1883 yes .
C(1) H(10) 2.8621 yes .
C(1) H(13) 2.7979 yes .
C(1) H(22) 2.7330 yes .
C(1) H(25) 2.9841 yes .
C(1) H(28a) 2.95(3) yes .
C(1) H(28b) 3.17(3) yes .
C(2) H(10) 3.3190 yes .
C(2) H(11B) 2.7474 yes .
C(2) H(13) 2.9803 yes .
C(2) H(15B) 2.8084 yes .
C(2) H(25) 3.5050 yes .
C(3) H(13) 3.5059 yes .
C(3) H(22) 3.3345 yes .
C(3) H(24B) 2.7751 yes .
C(3) H(25) 2.8956 yes .
C(3) H(27A) 2.8765 yes .
C(4) H(2) 2.7795 yes .
C(4) H(6) 3.2388 yes .
C(4) H(8) 3.2330 yes .
C(4) H(10) 2.6466 yes .
C(4) H(11B) 3.0994 yes .
C(4) H(13) 2.6151 yes .
C(4) H(15B) 3.2304 yes .
C(5) H(2) 3.5415 yes .
C(5) H(7) 3.2670 yes .
C(5) H(11A) 3.3413 yes .
C(5) H(11B) 2.7104 yes .
C(5) H(11C) 2.6792 yes .
C(5) H(12A) 2.7628 yes .
C(5) H(12B) 2.7588 yes .
C(5) H(12C) 3.3804 yes .
C(6) H(8) 3.2335 yes .
C(6) H(10) 3.2778 yes .
C(6) H(11C) 3.1612 yes .
C(6) H(12A) 2.7310 yes .
C(6) H(12B) 3.0575 yes .
C(8) H(6) 3.2323 yes .
C(8) H(13) 3.2969 yes .
C(8) H(14A) 3.1187 yes .
C(8) H(14B) 2.7088 yes .
C(8) H(15A) 3.0529 yes .
C(9) H(2) 3.4006 yes .
C(9) H(7) 3.2532 yes .
C(9) H(14A) 2.7223 yes .
C(9) H(14B) 2.7348 yes .
C(9) H(14C) 3.3634 yes .
C(9) H(15A) 2.7057 yes .
C(9) H(15B) 2.6966 yes .
C(9) H(15C) 3.3473 yes .
C(9) H(28b) 3.48(3) yes .
C(10) H(6) 2.6918 yes .
C(11) H(2) 3.4571 yes .
C(11) H(6) 3.4536 yes .
C(11) H(12A) 2.7032 yes .
C(11) H(12B) 3.3327 yes .
C(11) H(12C) 2.6440 yes .
C(12) H(6) 2.6297 yes .
C(12) H(11A) 2.6120 yes .
C(12) H(11B) 3.3293 yes .
C(12) H(11C) 2.7383 yes .
C(12) H(33A) 3.0433 yes .
C(12) H(33B) 3.5543 yes .
C(13) H(8) 2.6753 yes .
C(13) H(28b) 3.21(3) yes .
C(14) H(8) 2.6969 yes .
C(14) H(15A) 2.7377 yes .
C(14) H(15B) 3.3508 yes .
C(14) H(15C) 2.6705 yes .
C(14) H(28b) 3.05(3) yes .
C(15) H(2) 3.3700 yes .
C(15) H(8) 3.2701 yes .
C(15) H(14A) 3.3515 yes .
C(15) H(14B) 2.7292 yes .
C(15) H(14C) 2.6783 yes .
C(16) H(3) 2.8038 yes .
C(16) H(18) 3.2358 yes .
C(16) H(20) 3.2353 yes .
C(16) H(22) 2.6620 yes .
C(16) H(24B) 3.0323 yes .
C(16) H(25) 2.6194 yes .
C(16) H(27A) 3.2498 yes .
C(16) H(28a) 3.56(3) yes .
C(17) H(19) 3.2613 yes .
C(17) H(23A) 2.7388 yes .
C(17) H(23B) 2.7466 yes .
C(17) H(23C) 3.3699 yes .
C(17) H(24A) 2.6896 yes .
C(17) H(24B) 2.6743 yes .
C(17) H(24C) 3.3352 yes .
C(18) H(20) 3.2265 yes .
C(18) H(22) 3.2820 yes .
C(18) H(23A) 3.0249 yes .
C(18) H(23B) 2.7123 yes .
C(18) H(24A) 3.1777 yes .
C(20) H(18) 3.2263 yes .
C(20) H(25) 3.2967 yes .
C(20) H(26A) 2.7067 yes .
C(20) H(26B) 3.1423 yes .
C(20) H(27A) 3.5903 yes .
C(20) H(27B) 3.0338 yes .
C(20) H(31C) 3.4528 yes .
C(21) H(3) 3.3815 yes .
C(21) H(19) 3.2616 yes .
C(21) H(26A) 2.7378 yes .
C(21) H(26B) 2.7367 yes .
C(21) H(26C) 3.3683 yes .
C(21) H(27A) 2.7030 yes .
C(21) H(27B) 2.7139 yes .
C(21) H(27C) 3.3510 yes .
C(21) H(31C) 3.3508 yes .
C(21) H(28a) 3.36(3) yes .
C(22) H(18) 2.6938 yes .
C(23) H(18) 2.5967 yes .
C(23) H(24A) 2.7195 yes .
C(23) H(24B) 3.3391 yes .
C(23) H(24C) 2.6568 yes .
C(23) H(33B) 3.2983 yes .
C(23) H(35C) 3.2179 yes .
C(24) H(3) 3.5515 yes .
C(24) H(18) 3.4742 yes .
C(24) H(23A) 3.3413 yes .
C(24) H(23B) 2.7055 yes .
C(24) H(23C) 2.6666 yes .
C(25) H(3) 3.4836 yes .
C(25) H(20) 2.6683 yes .
C(25) H(28a) 3.06(3) yes .
C(26) H(20) 2.6973 yes .
C(26) H(27A) 3.3382 yes .
C(26) H(27B) 2.7140 yes .
C(26) H(27C) 2.6487 yes .
C(26) H(31C) 3.4415 yes .
C(26) H(28a) 3.04(3) yes .
C(27) H(3) 3.2875 yes .
C(27) H(20) 3.2492 yes .
C(27) H(26A) 2.7128 yes .
C(27) H(26B) 3.3380 yes .
C(27) H(26C) 2.6504 yes .
C(28) H(13) 3.0187 yes .
C(28) H(14A) 3.1352 yes .
C(28) H(25) 3.2488 yes .
C(28) H(26B) 3.1926 yes .
C(28) H(31A) 3.0740 yes .
C(28) H(31B) 3.2270 yes .
C(28) H(31C) 2.6017 yes .
C(28) H(30a) 3.25(3) yes .
C(28) H(30b) 2.52(3) yes .
C(30) H(31A) 2.7673 yes .
C(30) H(31B) 2.7709 yes .
C(30) H(31C) 3.3066 yes .
C(30) H(28a) 3.15(3) yes .
C(30) H(28b) 2.53(3) yes .
C(31) H(26B) 3.4931 yes .
C(31) H(28a) 2.68(3) yes .
C(31) H(28b) 3.38(3) yes .
C(31) H(30a) 2.72(3) yes .
C(31) H(30b) 3.34(3) yes .
C(32) H(10) 3.5818 yes .
C(32) H(22) 3.2111 yes .
C(32) H(23A) 2.9363 yes .
C(32) H(23C) 3.5938 yes .
C(32) H(35B) 3.0920 yes .
C(32) H(35C) 3.4699 yes .
C(32) H(30a) 3.05(3) yes .
C(33) H(12B) 3.2192 yes .
C(33) H(12C) 3.4317 yes .
C(33) H(23A) 3.4266 yes .
C(33) H(23C) 3.4687 yes .
C(33) H(35A) 3.3609 yes .
C(33) H(35B) 2.8625 yes .
C(33) H(35C) 2.6958 yes .
C(33) H(36A) 3.3115 yes .
C(33) H(36B) 2.5983 yes .
C(35) H(23A) 3.3413 yes .
C(35) H(23C) 3.4127 yes .
C(35) H(33A) 3.3563 yes .
C(35) H(33B) 2.7104 yes .
C(35) H(36A) 2.6088 yes .
C(35) H(36B) 3.3065 yes .
C(36) H(33A) 2.4984 yes .
C(36) H(33B) 3.0994 yes .
C(36) H(35A) 2.5223 yes .
C(36) H(35B) 2.9964 yes .
C(36) H(35C) 3.1225 yes .
H(2) H(3) 2.4531 yes .
H(2) H(11B) 2.5721 yes .
H(2) H(13) 3.3944 yes .
H(2) H(15B) 2.5114 yes .
H(3) H(24B) 2.6490 yes .
H(3) H(25) 3.2210 yes .
H(3) H(27A) 2.4470 yes .
H(6) H(7) 2.3127 yes .
H(6) H(10) 3.5412 yes .
H(6) H(11C) 3.1087 yes .
H(6) H(12A) 2.1418 yes .
H(6) H(12B) 2.7696 yes .
H(6) H(12C) 3.5474 yes .
H(7) H(8) 2.2940 yes .
H(8) H(13) 3.5718 yes .
H(8) H(14A) 2.9595 yes .
H(8) H(14B) 2.1545 yes .
H(8) H(14C) 3.5774 yes .
H(8) H(15A) 2.8522 yes .
H(10) H(11A) 2.3725 yes .
H(10) H(11B) 2.3180 yes .
H(10) H(11C) 2.8427 yes .
H(10) H(12A) 2.8437 yes .
H(10) H(12B) 2.3426 yes .
H(10) H(12C) 2.3468 yes .
H(10) H(22) 3.0240 yes .
H(10) H(33A) 3.4339 yes .
H(10) H(33B) 3.2918 yes .
H(11A) H(12A) 2.9014 yes .
H(11A) H(12B) 3.4990 yes .
H(11A) H(12C) 2.3940 yes .
H(11B) H(12C) 3.5025 yes .
H(11C) H(12A) 2.5929 yes .
H(11C) H(12C) 3.0008 yes .
H(12B) H(33A) 2.4287 yes .
H(12B) H(33B) 3.3072 yes .
H(12C) H(33A) 2.8513 yes .
H(12C) H(33B) 3.0904 yes .
H(13) H(14A) 2.3407 yes .
H(13) H(14B) 2.8441 yes .
H(13) H(14C) 2.3502 yes .
H(13) H(15A) 2.8443 yes .
H(13) H(15B) 2.3348 yes .
H(13) H(15C) 2.3567 yes .
H(13) H(25) 2.7581 yes .
H(13) H(28a) 2.8432 yes .
H(13) H(28b) 2.7455 yes .
H(14A) H(15C) 3.5481 yes .
H(14A) H(28a) 3.2815 yes .
H(14A) H(28b) 2.3107 yes .
H(14B) H(15A) 2.5942 yes .
H(14B) H(15C) 2.9728 yes .
H(14C) H(15A) 2.9969 yes .
H(14C) H(15B) 3.5491 yes .
H(14C) H(15C) 2.4673 yes .
H(14C) H(28b) 3.4045 yes .
H(18) H(19) 2.2925 yes .
H(18) H(22) 3.5344 yes .
H(18) H(23A) 2.7071 yes .
H(18) H(23B) 2.1177 yes .
H(18) H(23C) 3.5200 yes .
H(18) H(24A) 3.1450 yes .
H(19) H(20) 2.3102 yes .
H(20) H(25) 3.5693 yes .
H(20) H(26A) 2.1489 yes .
H(20) H(26B) 2.9760 yes .
H(20) H(26C) 3.5720 yes .
H(20) H(27B) 2.8257 yes .
H(22) H(23A) 2.3442 yes .
H(22) H(23B) 2.8426 yes .
H(22) H(23C) 2.3445 yes .
H(22) H(24A) 2.8481 yes .
H(22) H(24B) 2.3419 yes .
H(22) H(24C) 2.3604 yes .
H(22) H(33B) 3.1947 yes .
H(23A) H(24C) 3.5393 yes .
H(23A) H(33B) 3.1152 yes .
H(23A) H(35B) 2.9520 yes .
H(23A) H(35C) 2.9535 yes .
H(23B) H(24A) 2.5633 yes .
H(23B) H(24B) 3.5979 yes .
H(23B) H(24C) 2.9486 yes .
H(23C) H(24A) 2.9841 yes .
H(23C) H(24B) 3.5386 yes .
H(23C) H(24C) 2.4543 yes .
H(23C) H(33B) 2.7641 yes .
H(23C) H(35B) 3.4565 yes .
H(23C) H(35C) 2.6516 yes .
H(25) H(26A) 2.8469 yes .
H(25) H(26B) 2.3428 yes .
H(25) H(26C) 2.3554 yes .
H(25) H(27A) 2.3408 yes .
H(25) H(27B) 2.8458 yes .
H(25) H(27C) 2.3553 yes .
H(25) H(28a) 2.5299 yes .
H(26A) H(27B) 2.5690 yes .
H(26A) H(27C) 2.9571 yes .
H(26B) H(27C) 3.5259 yes .
H(26B) H(31C) 2.6100 yes .
H(26B) H(28a) 2.3677 yes .
H(26C) H(27A) 3.5267 yes .
H(26C) H(27B) 2.9613 yes .
H(26C) H(27C) 2.4319 yes .
H(26C) H(28a) 3.3846 yes .
H(31A) H(28a) 3.2349 yes .
H(31A) H(30a) 2.7720 yes .
H(31B) H(28a) 3.4158 yes .
H(31B) H(30a) 2.7544 yes .
H(31B) H(30b) 3.5650 yes .
H(31C) H(28a) 2.4096 yes .
H(31C) H(28b) 3.5074 yes .
H(33A) H(35C) 3.5363 yes .
H(33A) H(36A) 3.4327 yes .
H(33A) H(36B) 2.2813 yes .
H(33B) H(35A) 3.5365 yes .
H(33B) H(35B) 3.1185 yes .
H(33B) H(35C) 2.4823 yes .
H(33B) H(36B) 3.3170 yes .
H(35A) H(36A) 2.3215 yes .
H(35A) H(36B) 3.4553 yes .
H(35B) H(36A) 3.1524 yes .
H(35C) H(36A) 3.3584 yes .
H(28a) H(30b) 3.39(4) yes .
H(28b) H(30a) 3.49(4) yes .
H(28b) H(30b) 2.32(5) yes .
Ni(1) H(7) 3.2848 yes 2_565
O(1) H(7) 2.8380 yes 2_565
O(38) H(3) 2.5395 yes 1_455
O(38) H(19) 2.4889 yes 2_556
O(38) H(27A) 3.3090 yes 1_455
C(3) H(30a) 3.60(3) yes 1_655
C(5) H(15A) 3.4777 yes 2_665
C(6) H(15A) 3.3621 yes 2_665
C(6) H(15B) 3.3684 yes 2_665
C(6) H(30b) 3.19(3) yes 2_565
C(7) H(12B) 3.1277 yes 2_565
C(7) H(15B) 3.2311 yes 2_665
C(7) H(30b) 3.13(3) yes 2_565
C(8) H(12B) 2.9385 yes 2_565
C(11) H(11A) 3.4448 yes 2_655
C(11) H(11C) 3.5254 yes 2_655
C(11) H(14B) 3.5508 yes 1_545
C(11) H(15A) 3.1547 yes 2_665
C(11) H(36A) 3.5103 yes 1_655
C(11) H(36B) 3.1626 yes 1_655
C(11) H(36B) 3.4372 yes 2_555
C(12) H(8) 3.4645 yes 2_565
C(12) H(12C) 3.4881 yes 2_555
C(12) H(14B) 3.5209 yes 1_545
C(14) H(11A) 3.3149 yes 1_565
C(14) H(12C) 3.3239 yes 1_565
C(14) H(24C) 3.5079 yes 1_565
C(14) H(33B) 3.3259 yes 1_565
C(15) H(11C) 3.2172 yes 2_665
C(15) H(36A) 3.5273 yes 1_665
C(18) H(27A) 3.4971 yes 2_656
C(18) H(27B) 3.2247 yes 2_656
C(18) H(31A) 3.4129 yes 2_556
C(19) H(23A) 3.4173 yes 2_556
C(19) H(27A) 3.5085 yes 2_656
C(19) H(35B) 3.1023 yes 2_556
C(20) H(35B) 3.1266 yes 2_556
C(23) H(26C) 3.4880 yes 1_545
C(24) H(14C) 3.4488 yes 1_545
C(24) H(26C) 3.3080 yes 1_545
C(24) H(35A) 3.4544 yes 1_655
C(24) H(36A) 3.4233 yes 1_655
C(26) H(23B) 3.3992 yes 1_565
C(26) H(31B) 3.5328 yes 2_566
C(27) H(18) 3.4404 yes 2_656
C(27) H(31B) 2.9281 yes 1_655
C(27) H(30a) 3.21(3) yes 1_655
C(28) H(35C) 3.1067 yes 1_565
C(29) H(35A) 3.5580 yes 1_565
C(29) H(35C) 3.3299 yes 1_565
C(30) H(6) 3.5809 yes 2_565
C(30) H(7) 3.0703 yes 2_565
C(30) H(27A) 3.4567 yes 1_455
C(30) H(27C) 3.4674 yes 1_455
C(31) H(18) 3.2052 yes 2_556
C(31) H(23B) 3.4895 yes 2_556
C(31) H(27A) 3.5016 yes 1_455
C(31) H(27C) 3.2989 yes 1_455
C(32) H(3) 3.4503 yes 1_455
C(32) H(7) 3.3078 yes 2_565
C(32) H(19) 3.5272 yes 2_556
C(34) H(12A) 3.5498 yes 2_555
C(35) H(19) 3.4383 yes 2_556
C(35) H(20) 3.2953 yes 2_556
C(35) H(24B) 3.3691 yes 1_455
C(36) H(2) 3.5438 yes 1_455
C(36) H(11A) 3.4979 yes 1_455
C(36) H(11B) 2.9798 yes 1_455
C(36) H(11C) 3.2104 yes 2_555
C(36) H(12A) 3.2672 yes 2_555
C(36) H(15C) 3.5402 yes 1_445
C(36) H(24B) 3.3749 yes 1_455
H(2) C(36) 3.5438 yes 1_655
H(2) H(7) 3.4762 yes 2_665
H(2) H(8) 3.3797 yes 2_665
H(2) H(36B) 3.1607 yes 1_655
H(3) O(38) 2.5395 yes 1_655
H(3) C(32) 3.4503 yes 1_655
H(3) H(19) 3.2328 yes 2_656
H(3) H(35B) 3.4138 yes 1_655
H(3) H(30a) 3.1644 yes 1_655
H(6) C(30) 3.5809 yes 2_565
H(6) H(15A) 3.5138 yes 2_665
H(6) H(15B) 3.5096 yes 2_665
H(6) H(28b) 3.4171 yes 2_565
H(6) H(30b) 2.6613 yes 2_565
H(7) Ni(1) 3.2848 yes 2_565
H(7) O(1) 2.8380 yes 2_565
H(7) C(30) 3.0703 yes 2_565
H(7) C(32) 3.3078 yes 2_565
H(7) H(2) 3.4762 yes 2_665
H(7) H(12B) 2.9029 yes 2_565
H(7) H(15B) 3.2927 yes 2_665
H(7) H(33A) 3.3259 yes 2_565
H(7) H(30a) 3.2738 yes 2_565
H(7) H(30b) 2.5428 yes 2_565
H(8) C(12) 3.4645 yes 2_565
H(8) H(2) 3.3797 yes 2_665
H(8) H(12B) 2.5651 yes 2_565
H(8) H(33A) 3.0213 yes 2_565
H(8) H(36B) 3.4079 yes 2_565
H(11A) C(11) 3.4448 yes 2_655
H(11A) C(14) 3.3149 yes 1_545
H(11A) C(36) 3.4979 yes 1_655
H(11A) H(11A) 3.2847 yes 2_655
H(11A) H(11B) 3.5349 yes 2_655
H(11A) H(11C) 2.9735 yes 2_655
H(11A) H(14B) 2.6482 yes 1_545
H(11A) H(14C) 3.1125 yes 1_545
H(11A) H(15A) 3.5636 yes 1_545
H(11A) H(36A) 3.1342 yes 1_655
H(11A) H(36B) 3.1515 yes 1_655
H(11A) H(36B) 3.1410 yes 2_555
H(11B) C(36) 2.9798 yes 1_655
H(11B) H(11A) 3.5349 yes 2_655
H(11B) H(15A) 3.1341 yes 2_665
H(11B) H(36A) 2.9795 yes 1_655
H(11B) H(36B) 2.4533 yes 1_655
H(11C) C(11) 3.5254 yes 2_655
H(11C) C(15) 3.2172 yes 2_665
H(11C) C(36) 3.2104 yes 2_555
H(11C) H(11A) 2.9735 yes 2_655
H(11C) H(11C) 3.4514 yes 2_655
H(11C) H(15A) 2.4034 yes 2_665
H(11C) H(15C) 3.2386 yes 2_665
H(11C) H(36A) 3.0964 yes 2_555
H(11C) H(36B) 3.4637 yes 1_655
H(11C) H(36B) 2.8917 yes 2_555
H(12A) C(34) 3.5498 yes 2_555
H(12A) C(36) 3.2672 yes 2_555
H(12A) H(12C) 3.5130 yes 2_555
H(12A) H(14A) 3.2386 yes 2_565
H(12A) H(33A) 3.3044 yes 2_555
H(12A) H(36B) 3.0782 yes 2_555
H(12B) C(7) 3.1277 yes 2_565
H(12B) C(8) 2.9385 yes 2_565
H(12B) H(7) 2.9029 yes 2_565
H(12B) H(8) 2.5651 yes 2_565
H(12B) H(12C) 3.3799 yes 2_555
H(12B) H(14A) 3.5456 yes 2_565
H(12B) H(14B) 3.3706 yes 2_565
H(12C) C(12) 3.4881 yes 2_555
H(12C) C(14) 3.3239 yes 1_545
H(12C) H(12A) 3.5130 yes 2_555
H(12C) H(12B) 3.3799 yes 2_555
H(12C) H(12C) 3.0178 yes 2_555
H(12C) H(14A) 3.4145 yes 1_545
H(12C) H(14B) 2.6173 yes 1_545
H(12C) H(14C) 3.4758 yes 1_545
H(12C) H(33A) 3.4246 yes 2_555
H(12C) H(36B) 3.4220 yes 2_555
H(14A) H(12A) 3.2386 yes 2_565
H(14A) H(12B) 3.5456 yes 2_565
H(14A) H(12C) 3.4145 yes 1_565
H(14A) H(23C) 3.4598 yes 1_565
H(14A) H(33B) 2.8164 yes 1_565
H(14A) H(35C) 3.5179 yes 1_565
H(14B) C(11) 3.5508 yes 1_565
H(14B) C(12) 3.5209 yes 1_565
H(14B) H(11A) 2.6482 yes 1_565
H(14B) H(12B) 3.3706 yes 2_565
H(14B) H(12C) 2.6173 yes 1_565
H(14B) H(33B) 3.5002 yes 1_565
H(14C) C(24) 3.4488 yes 1_565
H(14C) H(11A) 3.1125 yes 1_565
H(14C) H(12C) 3.4758 yes 1_565
H(14C) H(22) 3.5661 yes 1_565
H(14C) H(23C) 3.0267 yes 1_565
H(14C) H(24C) 2.5540 yes 1_565
H(14C) H(33B) 3.1527 yes 1_565
H(14C) H(36A) 3.5476 yes 1_665
H(15A) C(5) 3.4777 yes 2_665
H(15A) C(6) 3.3621 yes 2_665
H(15A) C(11) 3.1547 yes 2_665
H(15A) H(6) 3.5138 yes 2_665
H(15A) H(11A) 3.5636 yes 1_565
H(15A) H(11B) 3.1341 yes 2_665
H(15A) H(11C) 2.4034 yes 2_665
H(15A) H(36A) 3.4987 yes 1_665
H(15B) C(6) 3.3684 yes 2_665
H(15B) C(7) 3.2311 yes 2_665
H(15B) H(6) 3.5096 yes 2_665
H(15B) H(7) 3.2927 yes 2_665
H(15B) H(30a) 3.3875 yes 1_655
H(15B) H(30b) 3.2211 yes 1_655
H(15C) C(36) 3.5402 yes 1_665
H(15C) H(11C) 3.2386 yes 2_665
H(15C) H(24C) 3.3392 yes 1_565
H(15C) H(35A) 3.5144 yes 1_665
H(15C) H(36A) 2.7225 yes 1_665
H(15C) H(30b) 3.3766 yes 1_655
H(18) C(27) 3.4404 yes 2_656
H(18) C(31) 3.2052 yes 2_556
H(18) H(27A) 3.1665 yes 2_656
H(18) H(27B) 2.8755 yes 2_656
H(18) H(31A) 2.5750 yes 2_556
H(18) H(31B) 3.0355 yes 2_556
H(18) H(31C) 3.5983 yes 2_556
H(19) O(38) 2.4889 yes 2_556
H(19) C(32) 3.5272 yes 2_556
H(19) C(35) 3.4383 yes 2_556
H(19) H(3) 3.2328 yes 2_656
H(19) H(23A) 2.8595 yes 2_556
H(19) H(27A) 3.1894 yes 2_656
H(19) H(31A) 3.4168 yes 2_556
H(19) H(35B) 2.4864 yes 2_556
H(20) C(35) 3.2953 yes 2_556
H(20) H(24A) 2.9963 yes 2_656
H(20) H(24B) 3.4370 yes 2_656
H(20) H(35A) 3.3052 yes 2_556
H(20) H(35B) 2.5335 yes 2_556
H(22) H(14C) 3.5661 yes 1_545
H(23A) C(19) 3.4173 yes 2_556
H(23A) H(19) 2.8595 yes 2_556
H(23B) C(26) 3.3992 yes 1_545
H(23B) C(31) 3.4895 yes 2_556
H(23B) H(26B) 3.0661 yes 1_545
H(23B) H(26C) 2.9037 yes 1_545
H(23B) H(27B) 3.3891 yes 2_656
H(23B) H(31A) 3.3473 yes 2_556
H(23B) H(31B) 3.1394 yes 2_556
H(23B) H(31C) 3.4084 yes 2_556
H(23C) H(14A) 3.4598 yes 1_545
H(23C) H(14C) 3.0267 yes 1_545
H(23C) H(26B) 3.3255 yes 1_545
H(23C) H(26C) 3.3160 yes 1_545
H(23C) H(28a) 3.3697 yes 1_545
H(24A) H(20) 2.9963 yes 2_656
H(24A) H(26A) 3.5471 yes 2_656
H(24A) H(26C) 2.7035 yes 1_545
H(24A) H(27B) 2.6819 yes 2_656
H(24A) H(35A) 3.4319 yes 1_655
H(24B) C(35) 3.3691 yes 1_655
H(24B) C(36) 3.3749 yes 1_655
H(24B) H(20) 3.4370 yes 2_656
H(24B) H(35A) 3.0514 yes 1_655
H(24B) H(35B) 3.0611 yes 1_655
H(24B) H(36A) 2.9273 yes 1_655
H(24C) C(14) 3.5079 yes 1_545
H(24C) H(14C) 2.5540 yes 1_545
H(24C) H(15C) 3.3392 yes 1_545
H(24C) H(26C) 3.1040 yes 1_545
H(24C) H(35A) 3.3185 yes 1_655
H(24C) H(36A) 3.0211 yes 1_655
H(26A) H(24A) 3.5471 yes 2_656
H(26A) H(26C) 3.4874 yes 2_666
H(26A) H(27B) 3.4062 yes 2_666
H(26A) H(27C) 3.0411 yes 2_666
H(26A) H(31B) 3.0553 yes 2_566
H(26B) H(23B) 3.0661 yes 1_565
H(26B) H(23C) 3.3255 yes 1_565
H(26B) H(31B) 3.4149 yes 2_566
H(26C) C(23) 3.4880 yes 1_565
H(26C) C(24) 3.3080 yes 1_565
H(26C) H(23B) 2.9037 yes 1_565
H(26C) H(23C) 3.3160 yes 1_565
H(26C) H(24A) 2.7035 yes 1_565
H(26C) H(24C) 3.1040 yes 1_565
H(26C) H(26A) 3.4874 yes 2_666
H(26C) H(27B) 3.0761 yes 2_666
H(26C) H(27C) 3.4796 yes 2_666
H(26C) H(31B) 3.5718 yes 2_566
H(27A) O(38) 3.3090 yes 1_655
H(27A) C(18) 3.4971 yes 2_656
H(27A) C(19) 3.5085 yes 2_656
H(27A) C(30) 3.4567 yes 1_655
H(27A) C(31) 3.5016 yes 1_655
H(27A) H(18) 3.1665 yes 2_656
H(27A) H(19) 3.1894 yes 2_656
H(27A) H(31A) 3.3571 yes 1_655
H(27A) H(31B) 2.9251 yes 1_655
H(27A) H(30a) 2.6218 yes 1_655
H(27B) C(18) 3.2247 yes 2_656
H(27B) H(18) 2.8755 yes 2_656
H(27B) H(23B) 3.3891 yes 2_656
H(27B) H(24A) 2.6819 yes 2_656
H(27B) H(26A) 3.4062 yes 2_666
H(27B) H(26C) 3.0761 yes 2_666
H(27B) H(31B) 2.9268 yes 1_655
H(27C) C(30) 3.4674 yes 1_655
H(27C) C(31) 3.2989 yes 1_655
H(27C) H(26A) 3.0411 yes 2_666
H(27C) H(26C) 3.4796 yes 2_666
H(27C) H(31A) 3.5869 yes 1_655
H(27C) H(31B) 2.4558 yes 1_655
H(27C) H(30a) 2.9164 yes 1_655
H(31A) C(18) 3.4129 yes 2_556
H(31A) H(18) 2.5750 yes 2_556
H(31A) H(19) 3.4168 yes 2_556
H(31A) H(23B) 3.3473 yes 2_556
H(31A) H(27A) 3.3571 yes 1_455
H(31A) H(27C) 3.5869 yes 1_455
H(31B) C(26) 3.5328 yes 2_566
H(31B) C(27) 2.9281 yes 1_455
H(31B) H(18) 3.0355 yes 2_556
H(31B) H(23B) 3.1394 yes 2_556
H(31B) H(26A) 3.0553 yes 2_566
H(31B) H(26B) 3.4149 yes 2_566
H(31B) H(26C) 3.5718 yes 2_566
H(31B) H(27A) 2.9251 yes 1_455
H(31B) H(27B) 2.9268 yes 1_455
H(31B) H(27C) 2.4558 yes 1_455
H(31C) H(18) 3.5983 yes 2_556
H(31C) H(23B) 3.4084 yes 2_556
H(33A) H(7) 3.3259 yes 2_565
H(33A) H(8) 3.0213 yes 2_565
H(33A) H(12A) 3.3044 yes 2_555
H(33A) H(12C) 3.4246 yes 2_555
H(33B) C(14) 3.3259 yes 1_545
H(33B) H(14A) 2.8164 yes 1_545
H(33B) H(14B) 3.5002 yes 1_545
H(33B) H(14C) 3.1527 yes 1_545
H(35A) C(24) 3.4544 yes 1_455
H(35A) C(29) 3.5580 yes 1_545
H(35A) H(15C) 3.5144 yes 1_445
H(35A) H(20) 3.3052 yes 2_556
H(35A) H(24A) 3.4319 yes 1_455
H(35A) H(24B) 3.0514 yes 1_455
H(35A) H(24C) 3.3185 yes 1_455
H(35A) H(30b) 3.4367 yes 1_545
H(35B) C(19) 3.1023 yes 2_556
H(35B) C(20) 3.1266 yes 2_556
H(35B) H(3) 3.4138 yes 1_455
H(35B) H(19) 2.4864 yes 2_556
H(35B) H(20) 2.5335 yes 2_556
H(35B) H(24B) 3.0611 yes 1_455
H(35C) C(28) 3.1067 yes 1_545
H(35C) C(29) 3.3299 yes 1_545
H(35C) H(14A) 3.5179 yes 1_545
H(35C) H(28a) 3.2681 yes 1_545
H(35C) H(28b) 2.8489 yes 1_545
H(36A) C(11) 3.5103 yes 1_455
H(36A) C(15) 3.5273 yes 1_445
H(36A) C(24) 3.4233 yes 1_455
H(36A) H(11A) 3.1342 yes 1_455
H(36A) H(11B) 2.9795 yes 1_455
H(36A) H(11C) 3.0964 yes 2_555
H(36A) H(14C) 3.5476 yes 1_445
H(36A) H(15A) 3.4987 yes 1_445
H(36A) H(15C) 2.7225 yes 1_445
H(36A) H(24B) 2.9273 yes 1_455
H(36A) H(24C) 3.0211 yes 1_455
H(36B) C(11) 3.1626 yes 1_455
H(36B) C(11) 3.4372 yes 2_555
H(36B) H(2) 3.1607 yes 1_455
H(36B) H(8) 3.4079 yes 2_565
H(36B) H(11A) 3.1515 yes 1_455
H(36B) H(11A) 3.1410 yes 2_555
H(36B) H(11B) 2.4533 yes 1_455
H(36B) H(11C) 3.4637 yes 1_455
H(36B) H(11C) 2.8917 yes 2_555
H(36B) H(12A) 3.0782 yes 2_555
H(36B) H(12C) 3.4220 yes 2_555
H(28a) H(23C) 3.3697 yes 1_565
H(28a) H(35C) 3.2681 yes 1_565
H(28b) H(6) 3.4171 yes 2_565
H(28b) H(35C) 2.8489 yes 1_565
H(30a) C(3) 3.60(3) yes 1_455
H(30a) C(27) 3.21(3) yes 1_455
H(30a) H(3) 3.1644 yes 1_455
H(30a) H(7) 3.2738 yes 2_565
H(30a) H(15B) 3.3875 yes 1_455
H(30a) H(27A) 2.6218 yes 1_455
H(30a) H(27C) 2.9164 yes 1_455
H(30b) C(6) 3.19(3) yes 2_565
H(30b) C(7) 3.13(3) yes 2_565
H(30b) H(6) 2.6613 yes 2_565
H(30b) H(7) 2.5428 yes 2_565
H(30b) H(15B) 3.2211 yes 1_455
H(30b) H(15C) 3.3766 yes 1_455
H(30b) H(35A) 3.4367 yes 1_565

loop_
_geom_torsion_atom_site_label_1
_geom_torsion_atom_site_label_2
_geom_torsion_atom_site_label_3
_geom_torsion_atom_site_label_4
_geom_torsion
_geom_torsion_publ_flag
O(1) Ni(1) C(1) N(1) 81.12(18) no
O(1) Ni(1) C(1) N(39) -99.26(18) no
C(1) Ni(1) O(1) C(32) 142.83(12) no
O(1) Ni(1) C(29) C(30) -41.75(14) no
O(1) Ni(1) C(29) C(31) 75.48(19) no
C(29) Ni(1) O(1) C(32) -17.37(17) no
O(1) Ni(1) C(30) C(29) 149.39(10) no
C(30) Ni(1) O(1) C(32) -43.01(14) no
C(1) Ni(1) C(28) C(29) -151.77(11) no
C(28) Ni(1) C(1) N(1) -94.3(2) no
C(28) Ni(1) C(1) N(39) 85.4(2) no
C(1) Ni(1) C(29) C(28) 37.86(14) no
C(1) Ni(1) C(29) C(31) -78.52(19) no
C(29) Ni(1) C(1) N(1) -118.39(18) no
C(29) Ni(1) C(1) N(39) 61.2(2) no
C(28) Ni(1) C(29) C(30) 126.39(20) no
C(28) Ni(1) C(29) C(31) -116.4(3) no
C(28) Ni(1) C(30) C(29) -34.35(13) no
C(30) Ni(1) C(28) C(29) 33.13(11) no
C(30) Ni(1) C(29) C(28) -126.39(18) no
C(30) Ni(1) C(29) C(31) 117.2(2) no
Ni(1) O(1) C(32) O(38) -2.5(3) no
C(1) N(1) C(2) C(3) 0.1(3) no
C(2) N(1) C(1) N(39) 0.0(2) no
C(1) N(1) C(4) C(5) -90.5(3) no
C(1) N(1) C(4) C(9) 92.2(3) no
C(4) N(1) C(1) Ni(1) 4.9(3) no
C(2) N(1) C(4) C(5) 95.2(3) no
C(2) N(1) C(4) C(9) -82.1(3) no
C(1) N(39) C(3) C(2) 0.2(3) no
C(3) N(39) C(1) N(1) -0.1(2) no
C(1) N(39) C(16) C(17) 82.5(3) no
C(1) N(39) C(16) C(21) -99.1(2) no
C(16) N(39) C(1) Ni(1) -2.5(3) no
C(3) N(39) C(16) C(17) -100.5(2) no
C(3) N(39) C(16) C(21) 77.9(3) no
N(1) C(2) C(3) N(39) -0.1(3) no
N(1) C(4) C(5) C(10) -0.2(3) no
N(1) C(4) C(9) C(13) -2.4(3) no
C(5) C(4) C(9) C(8) -0.9(3) no
C(9) C(4) C(5) C(6) -0.3(3) no
C(4) C(5) C(6) C(7) 0.6(4) no
C(4) C(5) C(10) C(11) -84.3(3) no
C(4) C(5) C(10) C(12) 152.22(20) no
C(6) C(5) C(10) C(11) 92.8(3) no
C(6) C(5) C(10) C(12) -30.6(3) no
C(5) C(6) C(7) C(8) 0.3(4) no
C(6) C(7) C(8) C(9) -1.6(4) no
C(7) C(8) C(9) C(4) 1.8(4) no
C(4) C(9) C(13) C(14) -140.1(2) no
C(4) C(9) C(13) C(15) 95.6(2) no
C(8) C(9) C(13) C(14) 41.2(3) no
C(8) C(9) C(13) C(15) -83.1(3) no
N(39) C(16) C(17) C(22) 4.1(3) no
N(39) C(16) C(21) C(25) -0.9(3) no
C(17) C(16) C(21) C(20) -0.1(3) no
C(21) C(16) C(17) C(18) 1.7(3) no
C(16) C(17) C(18) C(19) -1.9(3) no
C(16) C(17) C(22) C(23) -154.60(19) no
C(16) C(17) C(22) C(24) 82.1(2) no
C(18) C(17) C(22) C(23) 29.6(3) no
C(18) C(17) C(22) C(24) -93.7(3) no
C(17) C(18) C(19) C(20) 0.4(4) no
C(18) C(19) C(20) C(21) 1.3(4) no
C(19) C(20) C(21) C(16) -1.4(4) no
C(16) C(21) C(25) C(26) 140.4(2) no
C(16) C(21) C(25) C(27) -96.3(2) no
C(20) C(21) C(25) C(26) -42.0(3) no
C(20) C(21) C(25) C(27) 81.2(3) no
Ni(1) C(28) C(29) C(30) -58.39(18) no
Ni(1) C(28) C(29) C(31) 107.4(2) no
C(28) C(29) C(30) Ni(1) 55.9(2) no
C(31) C(29) C(30) Ni(1) -110.0(3) no
O(38) C(32) C(33) C(34) 3.1(3) no
C(32) C(33) C(34) C(35) -70.2(3) no
C(32) C(33) C(34) C(36) 109.9(3) no
